data_4125225
loop_
_publ_author_name
'Wang, Xinyang'
'Zhang, Fan'
'Schellhammer, Karl Sebastian'
'Machata, Peter'
'Ortmann, Frank'
'Cuniberti, Gianaurelio'
'Fu, Yubin'
'Hunger, Jens'
'Tang, Ruizhi'
'Popov, Alexey A.'
'Berger, Reinhard'
'M\"ullen, Klaus'
'Feng, Xinliang'

_publ_section_title
;
 Synthesis of NBN-Type Zigzag-Edged Polycyclic Aromatic Hydrocarbons:
 1,9-Diaza-9a-boraphenalene as a Structural Motif.
;
_journal_issue 36
_journal_name_full 'Journal of the American Chemical Society'
_journal_page_first 11606
_journal_page_last 11615
_journal_paper_doi 10.1021/jacs.6b04445
_journal_volume 138
_journal_year 2016
_chemical_formula_moiety 'C42 H45 B N2'
_chemical_formula_sum 'C42 H45 B N2'
_chemical_formula_weight 588.61
_space_group_crystal_system triclinic
_space_group_IT_number 2
_space_group_name_Hall '-P 1'
_space_group_name_H-M_alt 'P -1'
_symmetry_space_group_name_Hall '-P 1'
_symmetry_space_group_name_H-M 'P -1'
_atom_sites_solution_hydrogens geom
_audit_creation_date 2015-10-06
_audit_creation_method
;
Olex2 1.2
(compiled 2015.09.30 svn.r3233 for OlexSys, GUI svn.r5103)
;
_cell_angle_alpha 92.270(2)
_cell_angle_beta 92.092(2)
_cell_angle_gamma 93.949(2)
_cell_formula_units_Z 2
_cell_length_a 9.3703(4)
_cell_length_b 9.8045(4)
_cell_length_c 17.2896(8)
_cell_measurement_reflns_used 8858
_cell_measurement_temperature 100
_cell_measurement_theta_max 32.568
_cell_measurement_theta_min 2.351
_cell_volume 1582.17(12)
_computing_cell_refinement 'SAINT v8.34A (Bruker, 2013)'
_computing_data_collection 'Bruker APEX2'
_computing_data_reduction 'SAINT v8.34A (Bruker, 2013)'
_computing_molecular_graphics 'Olex2 (Dolomanov et al., 2009)'
_computing_publication_material 'Olex2 (Dolomanov et al., 2009)'
_computing_structure_refinement 'ShelXL (Sheldrick, 2015)'
_computing_structure_solution 'ShelXT (Sheldrick, 2015)'
_diffrn_ambient_temperature 100.0
_diffrn_detector 'Bruker APEX2 area detector'
_diffrn_detector_area_resol_mean 7.9
_diffrn_detector_type 'CCD area detector'
_diffrn_measured_fraction_theta_full 1.000
_diffrn_measured_fraction_theta_max 1.000
_diffrn_measurement_device_type 'Bruker SMART APEX2 area detector'
_diffrn_measurement_method '\f and \w scans'
_diffrn_radiation_monochromator graphite
_diffrn_radiation_probe x-ray
_diffrn_radiation_type MoK\a
_diffrn_radiation_wavelength 0.71073
_diffrn_reflns_av_R_equivalents 0.0836
_diffrn_reflns_av_unetI/netI 0.0492
_diffrn_reflns_Laue_measured_fraction_full 1.000
_diffrn_reflns_Laue_measured_fraction_max 1.000
_diffrn_reflns_limit_h_max 12
_diffrn_reflns_limit_h_min -12
_diffrn_reflns_limit_k_max 12
_diffrn_reflns_limit_k_min -12
_diffrn_reflns_limit_l_max 22
_diffrn_reflns_limit_l_min -22
_diffrn_reflns_number 47381
_diffrn_reflns_point_group_measured_fraction_full 1.000
_diffrn_reflns_point_group_measured_fraction_max 1.000
_diffrn_reflns_theta_full 25.000
_diffrn_reflns_theta_max 27.999
_diffrn_reflns_theta_min 2.084
_diffrn_source 'sealed X-ray tube'
_diffrn_source_current 30
_diffrn_source_target Mo
_diffrn_source_voltage 50
_diffrn_standards_number 0
_exptl_absorpt_coefficient_mu 0.070
_exptl_absorpt_correction_T_max 1.0000
_exptl_absorpt_correction_T_min 0.8717
_exptl_absorpt_correction_type numerical
_exptl_absorpt_process_details
'SADABS-2014/5 (Bruker,2014/5) was used for absorption correction. wR2(int) was 0.0652 before and 0.0558 after correction. The Ratio of minimum to maximum transmission is 0.8717. The \l/2 correction factor is 0.00150.'
_exptl_crystal_colour colourless
_exptl_crystal_colour_primary colourless
_exptl_crystal_density_diffrn 1.236
_exptl_crystal_description block
_exptl_crystal_F_000 632
_exptl_crystal_recrystallization_method
'The material was recrystallised from a mixture of chloroform and methanol by slow evaporation'
_exptl_crystal_size_max 0.27
_exptl_crystal_size_mid 0.234
_exptl_crystal_size_min 0.153
_refine_diff_density_max 0.417
_refine_diff_density_min -0.264
_refine_diff_density_rms 0.049
_refine_ls_extinction_method none
_refine_ls_goodness_of_fit_ref 0.950
_refine_ls_hydrogen_treatment constr
_refine_ls_matrix_type full
_refine_ls_number_parameters 408
_refine_ls_number_reflns 7632
_refine_ls_number_restraints 0
_refine_ls_restrained_S_all 0.950
_refine_ls_R_factor_all 0.0643
_refine_ls_R_factor_gt 0.0450
_refine_ls_shift/su_max 0.000
_refine_ls_shift/su_mean 0.000
_refine_ls_structure_factor_coef Fsqd
_refine_ls_weighting_details 'w=1/[\s^2^(Fo^2^)+(0.0736P)^2^] where P=(Fo^2^+2Fc^2^)/3'
_refine_ls_weighting_scheme calc
_refine_ls_wR_factor_gt 0.1152
_refine_ls_wR_factor_ref 0.1244
_reflns_Friedel_coverage 0.000
_reflns_number_gt 5449
_reflns_number_total 7632
_reflns_threshold_expression 'I > 2\s(I)'
_cod_data_source_file ja6b04445_si_004.cif
_cod_data_source_block wxy150727-2_100k
_cod_depositor_comments 'Adding full bibliography for 4125225--4125226.cif.'
_cod_database_code 4125225
_shelxl_version_number 2013-4
_shelx_space_group_comment
;
The symmetry employed for this shelxl refinement is uniquely defined
by the following loop, which should always be used as a source of
symmetry information in preference to the above space-group names.
They are only intended as comments.
;
_olex2_refinement_description
;
1. Fixed Uiso
 At 1.2 times of:
  All C(H) groups, All C(H,H) groups
 At 1.5 times of:
  All C(H,H,H) groups
2.a Secondary CH2 refined with riding coordinates:
 C31(H31A,H31B), C32(H32A,H32B), C33(H33A,H33B), C34(H34A,H34B), C35(H35A,
 H35B), C37(H37A,H37B), C38(H38A,H38B), C39(H39A,H39B), C40(H40A,H40B),
 C41(H41A,H41B)
2.b Aromatic/amide H refined with riding coordinates:
 C2(H2), C3(H3), C5(H5), C8(H8), C9(H9), C10(H10), C13(H13), C15(H15),
 C16(H16), C20(H20), C21(H21), C22(H22), C23(H23), C24(H24), C26(H26), C27(H27),
  C28(H28), C29(H29), C30(H30)
2.c Idealised Me refined as rotating group:
 C36(H36A,H36B,H36C), C42(H42A,H42B,H42C)
;
_olex2_date_sample_data_collection 2015-10-05
_olex2_date_sample_submission 2015-09-17
_olex2_diffrn_ambient_temperature_device 'Oxford Cryosystems'
_olex2_exptl_crystal_mounting_method 'The crystal was mounted on a glass fibre with two-component glue'
_olex2_submission_original_sample_id wxy150727-2
_olex2_submission_special_instructions 'No special instructions were received'

loop_
_space_group_symop_operation_xyz
'x, y, z'
'-x, -y, -z'

loop_
_atom_site_label
_atom_site_type_symbol
_atom_site_fract_x
_atom_site_fract_y
_atom_site_fract_z
_atom_site_U_iso_or_equiv
_atom_site_adp_type
_atom_site_occupancy
_atom_site_site_symmetry_order
_atom_site_calc_flag
_atom_site_refinement_flags_posn
N1 N 0.41167(10) 0.52410(10) 0.34149(6) 0.0181(2) Uani 1 1 d .
N2 N 0.33832(10) 0.72404(10) 0.26022(6) 0.0184(2) Uani 1 1 d .
C1 C 0.38351(12) 0.44646(12) 0.40688(7) 0.0184(3) Uani 1 1 d .
C2 C 0.44044(13) 0.31878(13) 0.41513(7) 0.0210(3) Uani 1 1 d .
H2 H 0.5019 0.2869 0.3769 0.025 Uiso 1 1 calc R
C3 C 0.41042(13) 0.23841(13) 0.47656(7) 0.0210(3) Uani 1 1 d .
H3 H 0.4517 0.1529 0.4798 0.025 Uiso 1 1 calc R
C4 C 0.32061(12) 0.27966(12) 0.53444(7) 0.0187(3) Uani 1 1 d .
C5 C 0.26666(12) 0.40748(12) 0.52743(7) 0.0187(3) Uani 1 1 d .
H5 H 0.2052 0.4379 0.5661 0.022 Uiso 1 1 calc R
C6 C 0.29759(12) 0.49382(12) 0.46677(7) 0.0180(2) Uani 1 1 d .
C7 C 0.25007(12) 0.63358(12) 0.46737(7) 0.0176(2) Uani 1 1 d .
C8 C 0.19318(13) 0.69496(13) 0.53269(7) 0.0199(3) Uani 1 1 d .
H8 H 0.1800 0.6441 0.5778 0.024 Uiso 1 1 calc R
C9 C 0.15596(13) 0.82868(13) 0.53227(7) 0.0209(3) Uani 1 1 d .
H9 H 0.1197 0.8696 0.5776 0.025 Uiso 1 1 calc R
C10 C 0.17085(13) 0.90385(13) 0.46667(7) 0.0193(3) Uani 1 1 d .
H10 H 0.1441 0.9956 0.4671 0.023 Uiso 1 1 calc R
C11 C 0.22512(12) 0.84540(12) 0.39968(7) 0.0170(2) Uani 1 1 d .
C12 C 0.23537(12) 0.91856(12) 0.32731(7) 0.0173(2) Uani 1 1 d .
C13 C 0.18723(12) 1.05019(12) 0.32233(7) 0.0182(2) Uani 1 1 d .
H13 H 0.1593 1.0947 0.3686 0.022 Uiso 1 1 calc R
C14 C 0.17766(12) 1.11996(12) 0.25404(7) 0.0186(3) Uani 1 1 d .
C15 C 0.22123(14) 1.05172(14) 0.18779(7) 0.0251(3) Uani 1 1 d .
H15 H 0.2152 1.0945 0.1395 0.030 Uiso 1 1 calc R
C16 C 0.27275(14) 0.92403(13) 0.19043(7) 0.0250(3) Uani 1 1 d .
H16 H 0.3023 0.8817 0.1439 0.030 Uiso 1 1 calc R
C17 C 0.28340(12) 0.85373(12) 0.25944(7) 0.0185(3) Uani 1 1 d .
C18 C 0.26799(12) 0.70999(12) 0.40055(7) 0.0170(2) Uani 1 1 d .
C19 C 0.28943(13) 0.19358(12) 0.60132(7) 0.0187(3) Uani 1 1 d .
C20 C 0.38767(13) 0.10239(13) 0.62716(7) 0.0212(3) Uani 1 1 d .
H20 H 0.4747 0.0955 0.6012 0.025 Uiso 1 1 calc R
C21 C 0.36055(13) 0.02220(13) 0.68971(7) 0.0240(3) Uani 1 1 d .
H21 H 0.4285 -0.0393 0.7061 0.029 Uiso 1 1 calc R
C22 C 0.23477(14) 0.03124(13) 0.72861(7) 0.0240(3) Uani 1 1 d .
H22 H 0.2162 -0.0237 0.7716 0.029 Uiso 1 1 calc R
C23 C 0.13629(13) 0.12107(13) 0.70421(7) 0.0226(3) Uani 1 1 d .
H23 H 0.0502 0.1284 0.7310 0.027 Uiso 1 1 calc R
C24 C 0.16248(13) 0.20046(13) 0.64093(7) 0.0211(3) Uani 1 1 d .
H24 H 0.0932 0.2604 0.6243 0.025 Uiso 1 1 calc R
C25 C 0.12084(12) 1.25755(13) 0.25133(7) 0.0193(3) Uani 1 1 d .
C26 C 0.08246(13) 1.32927(13) 0.31780(7) 0.0220(3) Uani 1 1 d .
H26 H 0.0921 1.2890 0.3666 0.026 Uiso 1 1 calc R
C27 C 0.03064(13) 1.45780(13) 0.31415(8) 0.0232(3) Uani 1 1 d .
H27 H 0.0055 1.5044 0.3604 0.028 Uiso 1 1 calc R
C28 C 0.01515(14) 1.51912(13) 0.24401(8) 0.0253(3) Uani 1 1 d .
H28 H -0.0206 1.6073 0.2416 0.030 Uiso 1 1 calc R
C29 C 0.05244(15) 1.45005(14) 0.17759(8) 0.0293(3) Uani 1 1 d .
H29 H 0.0423 1.4909 0.1290 0.035 Uiso 1 1 calc R
C30 C 0.10444(14) 1.32205(14) 0.18112(8) 0.0260(3) Uani 1 1 d .
H30 H 0.1298 1.2765 0.1346 0.031 Uiso 1 1 calc R
C31 C 0.53116(12) 0.48137(12) 0.29521(7) 0.0192(3) Uani 1 1 d .
H31A H 0.6093 0.4589 0.3316 0.023 Uiso 1 1 calc R
H31B H 0.5674 0.5611 0.2665 0.023 Uiso 1 1 calc R
C32 C 0.50184(12) 0.36042(12) 0.23701(7) 0.0194(3) Uani 1 1 d .
H32A H 0.4612 0.2802 0.2639 0.023 Uiso 1 1 calc R
H32B H 0.4308 0.3838 0.1968 0.023 Uiso 1 1 calc R
C33 C 0.63917(13) 0.32476(13) 0.19907(7) 0.0209(3) Uani 1 1 d .
H33A H 0.6861 0.4087 0.1786 0.025 Uiso 1 1 calc R
H33B H 0.7052 0.2907 0.2387 0.025 Uiso 1 1 calc R
C34 C 0.61326(13) 0.21719(13) 0.13350(7) 0.0217(3) Uani 1 1 d .
H34A H 0.5351 0.2444 0.0985 0.026 Uiso 1 1 calc R
H34B H 0.5808 0.1292 0.1555 0.026 Uiso 1 1 calc R
C35 C 0.74423(14) 0.19568(14) 0.08618(7) 0.0261(3) Uani 1 1 d .
H35A H 0.7696 0.2800 0.0585 0.031 Uiso 1 1 calc R
H35B H 0.8260 0.1792 0.1216 0.031 Uiso 1 1 calc R
C36 C 0.71977(18) 0.07658(16) 0.02791(9) 0.0383(4) Uani 1 1 d .
H36A H 0.7011 -0.0081 0.0552 0.057 Uiso 1 1 calc GR
H36B H 0.8051 0.0694 -0.0027 0.057 Uiso 1 1 calc GR
H36C H 0.6373 0.0912 -0.0065 0.057 Uiso 1 1 calc GR
C37 C 0.37068(13) 0.66398(13) 0.18415(7) 0.0200(3) Uani 1 1 d .
H37A H 0.2912 0.6804 0.1471 0.024 Uiso 1 1 calc R
H37B H 0.3721 0.5637 0.1886 0.024 Uiso 1 1 calc R
C38 C 0.51111(13) 0.71615(13) 0.14946(7) 0.0221(3) Uani 1 1 d .
H38A H 0.5061 0.8134 0.1370 0.027 Uiso 1 1 calc R
H38B H 0.5912 0.7099 0.1878 0.027 Uiso 1 1 calc R
C39 C 0.53883(13) 0.63184(13) 0.07605(7) 0.0229(3) Uani 1 1 d .
H39A H 0.4550 0.6339 0.0397 0.027 Uiso 1 1 calc R
H39B H 0.5472 0.5355 0.0898 0.027 Uiso 1 1 calc R
C40 C 0.67323(13) 0.68058(13) 0.03461(7) 0.0229(3) Uani 1 1 d .
H40A H 0.6872 0.6154 -0.0092 0.027 Uiso 1 1 calc R
H40B H 0.6582 0.7707 0.0129 0.027 Uiso 1 1 calc R
C41 C 0.80838(14) 0.69363(15) 0.08659(8) 0.0287(3) Uani 1 1 d .
H41A H 0.8185 0.6062 0.1123 0.034 Uiso 1 1 calc R
H41B H 0.7984 0.7656 0.1275 0.034 Uiso 1 1 calc R
C42 C 0.94356(15) 0.72898(17) 0.04310(9) 0.0353(3) Uani 1 1 d .
H42A H 0.9580 0.6551 0.0050 0.053 Uiso 1 1 calc GR
H42B H 1.0260 0.7402 0.0799 0.053 Uiso 1 1 calc GR
H42C H 0.9336 0.8144 0.0165 0.053 Uiso 1 1 calc GR
B1 B 0.34168(14) 0.64926(14) 0.33056(8) 0.0175(3) Uani 1 1 d .

loop_
_atom_site_aniso_label
_atom_site_aniso_U_11
_atom_site_aniso_U_22
_atom_site_aniso_U_33
_atom_site_aniso_U_23
_atom_site_aniso_U_13
_atom_site_aniso_U_12
N1 0.0167(5) 0.0206(5) 0.0174(5) 0.0019(4) 0.0028(4) 0.0031(4)
N2 0.0184(5) 0.0202(5) 0.0169(5) 0.0007(4) 0.0024(4) 0.0041(4)
C1 0.0176(6) 0.0204(6) 0.0171(6) 0.0019(5) -0.0008(5) 0.0016(5)
C2 0.0200(6) 0.0235(6) 0.0199(6) 0.0000(5) 0.0014(5) 0.0049(5)
C3 0.0216(6) 0.0190(6) 0.0228(6) 0.0022(5) -0.0017(5) 0.0051(5)
C4 0.0172(6) 0.0198(6) 0.0191(6) 0.0025(5) -0.0015(5) 0.0007(5)
C5 0.0165(5) 0.0217(6) 0.0180(6) 0.0013(5) 0.0004(5) 0.0018(5)
C6 0.0167(5) 0.0187(6) 0.0186(6) 0.0013(5) -0.0008(5) 0.0023(5)
C7 0.0151(5) 0.0197(6) 0.0184(6) 0.0023(5) 0.0001(4) 0.0024(5)
C8 0.0214(6) 0.0227(6) 0.0162(6) 0.0046(5) 0.0025(5) 0.0034(5)
C9 0.0211(6) 0.0246(7) 0.0176(6) 0.0004(5) 0.0034(5) 0.0040(5)
C10 0.0191(6) 0.0194(6) 0.0199(6) 0.0016(5) 0.0018(5) 0.0047(5)
C11 0.0129(5) 0.0206(6) 0.0176(6) 0.0022(5) -0.0003(4) 0.0016(5)
C12 0.0142(5) 0.0207(6) 0.0169(6) 0.0021(5) -0.0003(4) 0.0009(5)
C13 0.0170(6) 0.0210(6) 0.0168(6) 0.0014(5) 0.0013(5) 0.0018(5)
C14 0.0157(5) 0.0209(6) 0.0195(6) 0.0037(5) 0.0013(5) 0.0010(5)
C15 0.0321(7) 0.0270(7) 0.0177(6) 0.0077(5) 0.0041(5) 0.0073(6)
C16 0.0320(7) 0.0267(7) 0.0177(6) 0.0033(5) 0.0061(5) 0.0080(6)
C17 0.0168(6) 0.0204(6) 0.0187(6) 0.0024(5) 0.0014(5) 0.0024(5)
C18 0.0140(5) 0.0195(6) 0.0174(6) 0.0014(5) -0.0005(4) 0.0009(5)
C19 0.0193(6) 0.0168(6) 0.0197(6) 0.0010(5) -0.0025(5) -0.0005(5)
C20 0.0176(6) 0.0216(6) 0.0245(6) 0.0027(5) -0.0001(5) 0.0016(5)
C21 0.0224(6) 0.0225(7) 0.0274(7) 0.0047(5) -0.0035(5) 0.0034(5)
C22 0.0264(7) 0.0227(7) 0.0228(6) 0.0057(5) -0.0010(5) -0.0015(5)
C23 0.0197(6) 0.0242(7) 0.0237(6) 0.0013(5) 0.0008(5) 0.0000(5)
C24 0.0189(6) 0.0202(6) 0.0243(6) 0.0024(5) -0.0021(5) 0.0024(5)
C25 0.0148(5) 0.0213(6) 0.0220(6) 0.0039(5) 0.0002(5) 0.0001(5)
C26 0.0224(6) 0.0234(7) 0.0207(6) 0.0060(5) 0.0018(5) 0.0025(5)
C27 0.0202(6) 0.0240(7) 0.0255(7) 0.0014(5) 0.0029(5) 0.0015(5)
C28 0.0226(6) 0.0220(7) 0.0318(7) 0.0045(6) -0.0008(5) 0.0045(5)
C29 0.0336(7) 0.0304(7) 0.0251(7) 0.0095(6) -0.0014(6) 0.0083(6)
C30 0.0300(7) 0.0287(7) 0.0200(6) 0.0025(5) 0.0012(5) 0.0070(6)
C31 0.0158(5) 0.0223(6) 0.0202(6) 0.0015(5) 0.0030(5) 0.0039(5)
C32 0.0176(6) 0.0209(6) 0.0200(6) 0.0024(5) 0.0016(5) 0.0029(5)
C33 0.0205(6) 0.0228(6) 0.0201(6) 0.0021(5) 0.0030(5) 0.0048(5)
C34 0.0231(6) 0.0239(6) 0.0188(6) 0.0027(5) 0.0024(5) 0.0041(5)
C35 0.0297(7) 0.0265(7) 0.0232(7) 0.0020(5) 0.0081(5) 0.0038(6)
C36 0.0458(9) 0.0377(9) 0.0314(8) -0.0057(7) 0.0145(7) 0.0010(7)
C37 0.0219(6) 0.0221(6) 0.0164(6) 0.0004(5) 0.0008(5) 0.0041(5)
C38 0.0244(6) 0.0221(6) 0.0202(6) 0.0019(5) 0.0035(5) 0.0025(5)
C39 0.0242(6) 0.0242(7) 0.0207(6) 0.0017(5) 0.0031(5) 0.0031(5)
C40 0.0261(6) 0.0252(7) 0.0180(6) 0.0024(5) 0.0038(5) 0.0032(5)
C41 0.0245(7) 0.0391(8) 0.0235(7) 0.0080(6) 0.0027(5) 0.0047(6)
C42 0.0258(7) 0.0490(9) 0.0321(8) 0.0120(7) 0.0037(6) 0.0038(7)
B1 0.0141(6) 0.0188(7) 0.0195(7) 0.0021(5) 0.0002(5) 0.0001(5)

loop_
_atom_type_symbol
_atom_type_description
_atom_type_scat_dispersion_real
_atom_type_scat_dispersion_imag
_atom_type_scat_source
C C 0.0033 0.0016 'International Tables Vol C Tables 4.2.6.8 and 6.1.1.4'
H H 0.0000 0.0000 'International Tables Vol C Tables 4.2.6.8 and 6.1.1.4'
B B 0.0013 0.0007 'International Tables Vol C Tables 4.2.6.8 and 6.1.1.4'
N N 0.0061 0.0033 'International Tables Vol C Tables 4.2.6.8 and 6.1.1.4'

loop_
_geom_angle_atom_site_label_1
_geom_angle_atom_site_label_2
_geom_angle_atom_site_label_3
_geom_angle
C1 N1 C31 115.32(9)
C1 N1 B1 120.08(10)
B1 N1 C31 123.81(10)
C17 N2 C37 115.62(10)
C17 N2 B1 120.58(10)
B1 N2 C37 123.20(10)
N1 C1 C6 121.65(11)
C2 C1 N1 120.94(11)
C2 C1 C6 117.41(11)
C1 C2 H2 118.9
C3 C2 C1 122.30(11)
C3 C2 H2 118.9
C2 C3 H3 119.3
C2 C3 C4 121.44(11)
C4 C3 H3 119.3
C3 C4 C19 121.48(11)
C5 C4 C3 116.44(11)
C5 C4 C19 122.04(11)
C4 C5 H5 118.1
C4 C5 C6 123.82(11)
C6 C5 H5 118.1
C1 C6 C7 120.46(11)
C5 C6 C1 118.46(11)
C5 C6 C7 120.96(11)
C8 C7 C6 122.34(11)
C8 C7 C18 119.06(11)
C18 C7 C6 118.56(11)
C7 C8 H8 119.7
C9 C8 C7 120.69(11)
C9 C8 H8 119.7
C8 C9 H9 119.6
C8 C9 C10 120.75(11)
C10 C9 H9 119.6
C9 C10 H10 119.8
C9 C10 C11 120.31(11)
C11 C10 H10 119.8
C10 C11 C12 122.25(11)
C10 C11 C18 119.22(11)
C18 C11 C12 118.51(10)
C13 C12 C11 120.66(11)
C13 C12 C17 118.37(11)
C17 C12 C11 120.78(11)
C12 C13 H13 117.9
C14 C13 C12 124.27(11)
C14 C13 H13 117.9
C13 C14 C15 115.99(11)
C13 C14 C25 122.18(11)
C15 C14 C25 121.81(11)
C14 C15 H15 119.2
C16 C15 C14 121.65(12)
C16 C15 H15 119.2
C15 C16 H16 118.8
C15 C16 C17 122.45(12)
C17 C16 H16 118.8
N2 C17 C12 121.85(10)
N2 C17 C16 120.95(11)
C16 C17 C12 117.19(11)
C7 C18 C11 119.91(11)
C7 C18 B1 120.05(11)
C11 C18 B1 119.94(11)
C20 C19 C4 120.65(11)
C24 C19 C4 121.76(11)
C24 C19 C20 117.59(11)
C19 C20 H20 119.3
C21 C20 C19 121.32(11)
C21 C20 H20 119.3
C20 C21 H21 119.9
C20 C21 C22 120.26(12)
C22 C21 H21 119.9
C21 C22 H22 120.3
C21 C22 C23 119.42(12)
C23 C22 H22 120.3
C22 C23 H23 119.8
C22 C23 C24 120.44(12)
C24 C23 H23 119.8
C19 C24 H24 119.5
C23 C24 C19 120.97(11)
C23 C24 H24 119.5
C26 C25 C14 122.29(11)
C26 C25 C30 116.68(11)
C30 C25 C14 121.03(11)
C25 C26 H26 119.3
C27 C26 C25 121.44(11)
C27 C26 H26 119.3
C26 C27 H27 119.6
C28 C27 C26 120.73(12)
C28 C27 H27 119.6
C27 C28 H28 120.6
C29 C28 C27 118.80(12)
C29 C28 H28 120.6
C28 C29 H29 119.7
C28 C29 C30 120.56(12)
C30 C29 H29 119.7
C25 C30 H30 119.1
C29 C30 C25 121.79(12)
C29 C30 H30 119.1
N1 C31 H31A 107.8
N1 C31 H31B 107.8
N1 C31 C32 117.98(10)
H31A C31 H31B 107.1
C32 C31 H31A 107.8
C32 C31 H31B 107.8
C31 C32 H32A 109.5
C31 C32 H32B 109.5
H32A C32 H32B 108.1
C33 C32 C31 110.54(10)
C33 C32 H32A 109.5
C33 C32 H32B 109.5
C32 C33 H33A 109.0
C32 C33 H33B 109.0
H33A C33 H33B 107.8
C34 C33 C32 112.71(10)
C34 C33 H33A 109.0
C34 C33 H33B 109.0
C33 C34 H34A 108.8
C33 C34 H34B 108.8
C33 C34 C35 113.94(11)
H34A C34 H34B 107.7
C35 C34 H34A 108.8
C35 C34 H34B 108.8
C34 C35 H35A 109.1
C34 C35 H35B 109.1
H35A C35 H35B 107.9
C36 C35 C34 112.41(11)
C36 C35 H35A 109.1
C36 C35 H35B 109.1
C35 C36 H36A 109.5
C35 C36 H36B 109.5
C35 C36 H36C 109.5
H36A C36 H36B 109.5
H36A C36 H36C 109.5
H36B C36 H36C 109.5
N2 C37 H37A 108.1
N2 C37 H37B 108.1
N2 C37 C38 116.73(10)
H37A C37 H37B 107.3
C38 C37 H37A 108.1
C38 C37 H37B 108.1
C37 C38 H38A 109.5
C37 C38 H38B 109.5
H38A C38 H38B 108.1
C39 C38 C37 110.50(10)
C39 C38 H38A 109.5
C39 C38 H38B 109.5
C38 C39 H39A 108.6
C38 C39 H39B 108.6
C38 C39 C40 114.55(11)
H39A C39 H39B 107.6
C40 C39 H39A 108.6
C40 C39 H39B 108.6
C39 C40 H40A 108.8
C39 C40 H40B 108.8
H40A C40 H40B 107.7
C41 C40 C39 113.79(10)
C41 C40 H40A 108.8
C41 C40 H40B 108.8
C40 C41 H41A 108.9
C40 C41 H41B 108.9
C40 C41 C42 113.30(11)
H41A C41 H41B 107.7
C42 C41 H41A 108.9
C42 C41 H41B 108.9
C41 C42 H42A 109.5
C41 C42 H42B 109.5
C41 C42 H42C 109.5
H42A C42 H42B 109.5
H42A C42 H42C 109.5
H42B C42 H42C 109.5
N1 B1 C18 117.05(11)
N2 B1 N1 125.76(11)
N2 B1 C18 117.17(11)

loop_
_geom_bond_atom_site_label_1
_geom_bond_atom_site_label_2
_geom_bond_distance
N1 C1 1.4105(15)
N1 C31 1.4742(14)
N1 B1 1.4463(16)
N2 C17 1.4046(15)
N2 C37 1.4701(15)
N2 B1 1.4451(16)
C1 C2 1.4045(16)
C1 C6 1.4179(17)
C2 H2 0.9500
C2 C3 1.3732(17)
C3 H3 0.9500
C3 C4 1.3962(17)
C4 C5 1.3912(16)
C4 C19 1.4841(16)
C5 H5 0.9500
C5 C6 1.3997(16)
C6 C7 1.4695(16)
C7 C8 1.3987(16)
C7 C18 1.4104(16)
C8 H8 0.9500
C8 C9 1.3798(17)
C9 H9 0.9500
C9 C10 1.3829(16)
C10 H10 0.9500
C10 C11 1.3997(16)
C11 C12 1.4696(16)
C11 C18 1.4138(16)
C12 C13 1.4010(16)
C12 C17 1.4150(16)
C13 H13 0.9500
C13 C14 1.3908(16)
C14 C15 1.3920(17)
C14 C25 1.4857(16)
C15 H15 0.9500
C15 C16 1.3743(18)
C16 H16 0.9500
C16 C17 1.4052(16)
C18 B1 1.5351(18)
C19 C20 1.4005(17)
C19 C24 1.3984(17)
C20 H20 0.9500
C20 C21 1.3828(17)
C21 H21 0.9500
C21 C22 1.3844(18)
C22 H22 0.9500
C22 C23 1.3849(18)
C23 H23 0.9500
C23 C24 1.3870(17)
C24 H24 0.9500
C25 C26 1.3948(17)
C25 C30 1.3992(17)
C26 H26 0.9500
C26 C27 1.3842(17)
C27 H27 0.9500
C27 C28 1.3820(18)
C28 H28 0.9500
C28 C29 1.3784(19)
C29 H29 0.9500
C29 C30 1.3799(18)
C30 H30 0.9500
C31 H31A 0.9900
C31 H31B 0.9900
C31 C32 1.5279(17)
C32 H32A 0.9900
C32 H32B 0.9900
C32 C33 1.5211(16)
C33 H33A 0.9900
C33 H33B 0.9900
C33 C34 1.5187(17)
C34 H34A 0.9900
C34 H34B 0.9900
C34 C35 1.5216(17)
C35 H35A 0.9900
C35 H35B 0.9900
C35 C36 1.5114(19)
C36 H36A 0.9800
C36 H36B 0.9800
C36 H36C 0.9800
C37 H37A 0.9900
C37 H37B 0.9900
C37 C38 1.5304(17)
C38 H38A 0.9900
C38 H38B 0.9900
C38 C39 1.5271(17)
C39 H39A 0.9900
C39 H39B 0.9900
C39 C40 1.5290(17)
C40 H40A 0.9900
C40 H40B 0.9900
C40 C41 1.5210(18)
C41 H41A 0.9900
C41 H41B 0.9900
C41 C42 1.5229(18)
C42 H42A 0.9800
C42 H42B 0.9800
C42 H42C 0.9800

loop_
_geom_torsion_atom_site_label_1
_geom_torsion_atom_site_label_2
_geom_torsion_atom_site_label_3
_geom_torsion_atom_site_label_4
_geom_torsion
N1 C1 C2 C3 -177.39(11)
N1 C1 C6 C5 175.96(10)
N1 C1 C6 C7 -7.84(17)
N1 C31 C32 C33 -175.91(10)
N2 C37 C38 C39 172.70(10)
C1 N1 C31 C32 81.35(13)
C1 N1 B1 N2 -167.21(11)
C1 N1 B1 C18 14.55(16)
C1 C2 C3 C4 0.16(19)
C1 C6 C7 C8 -165.56(11)
C1 C6 C7 C18 11.85(17)
C2 C1 C6 C5 -4.27(17)
C2 C1 C6 C7 171.93(11)
C2 C3 C4 C5 -1.61(17)
C2 C3 C4 C19 -179.29(11)
C3 C4 C5 C6 -0.02(17)
C3 C4 C19 C20 26.97(17)
C3 C4 C19 C24 -153.31(12)
C4 C5 C6 C1 3.01(18)
C4 C5 C6 C7 -173.18(11)
C4 C19 C20 C21 179.56(11)
C4 C19 C24 C23 -178.80(11)
C5 C4 C19 C20 -150.58(12)
C5 C4 C19 C24 29.13(18)
C5 C6 C7 C8 10.54(18)
C5 C6 C7 C18 -172.04(11)
C6 C1 C2 C3 2.84(18)
C6 C7 C8 C9 176.92(11)
C6 C7 C18 C11 -179.15(10)
C6 C7 C18 B1 -2.62(16)
C7 C8 C9 C10 1.56(19)
C7 C18 B1 N1 -10.29(16)
C7 C18 B1 N2 171.32(10)
C8 C7 C18 C11 -1.65(17)
C8 C7 C18 B1 174.88(11)
C8 C9 C10 C11 -0.48(18)
C9 C10 C11 C12 176.51(11)
C9 C10 C11 C18 -1.65(17)
C10 C11 C12 C13 -1.54(17)
C10 C11 C12 C17 -176.50(11)
C10 C11 C18 C7 2.71(17)
C10 C11 C18 B1 -173.83(10)
C11 C12 C13 C14 -172.24(11)
C11 C12 C17 N2 -7.37(17)
C11 C12 C17 C16 172.03(11)
C11 C18 B1 N1 166.24(10)
C11 C18 B1 N2 -12.15(16)
C12 C11 C18 C7 -175.53(10)
C12 C11 C18 B1 7.93(16)
C12 C13 C14 C15 -0.74(18)
C12 C13 C14 C25 177.72(11)
C13 C12 C17 N2 177.55(10)
C13 C12 C17 C16 -3.04(17)
C13 C14 C15 C16 -1.05(19)
C13 C14 C25 C26 4.35(18)
C13 C14 C25 C30 -176.18(11)
C14 C15 C16 C17 0.7(2)
C14 C25 C26 C27 179.54(11)
C14 C25 C30 C29 -179.71(12)
C15 C14 C25 C26 -177.28(12)
C15 C14 C25 C30 2.19(18)
C15 C16 C17 N2 -179.16(12)
C15 C16 C17 C12 1.43(19)
C17 N2 C37 C38 79.27(13)
C17 N2 B1 N1 -171.51(11)
C17 N2 B1 C18 6.72(16)
C17 C12 C13 C14 2.84(18)
C18 C7 C8 C9 -0.48(18)
C18 C11 C12 C13 176.64(10)
C18 C11 C12 C17 1.68(16)
C19 C4 C5 C6 177.66(11)
C19 C20 C21 C22 -0.36(19)
C20 C19 C24 C23 0.93(18)
C20 C21 C22 C23 0.13(19)
C21 C22 C23 C24 0.62(19)
C22 C23 C24 C19 -1.17(19)
C24 C19 C20 C21 -0.17(18)
C25 C14 C15 C16 -179.51(12)
C25 C26 C27 C28 0.09(19)
C26 C25 C30 C29 -0.21(19)
C26 C27 C28 C29 -0.09(19)
C27 C28 C29 C30 -0.1(2)
C28 C29 C30 C25 0.2(2)
C30 C25 C26 C27 0.06(18)
C31 N1 C1 C2 -15.43(16)
C31 N1 C1 C6 164.33(11)
C31 N1 B1 N2 23.45(18)
C31 N1 B1 C18 -154.78(11)
C31 C32 C33 C34 -172.74(10)
C32 C33 C34 C35 170.79(10)
C33 C34 C35 C36 173.06(11)
C37 N2 C17 C12 174.21(10)
C37 N2 C17 C16 -5.17(16)
C37 N2 B1 N1 17.71(18)
C37 N2 B1 C18 -164.06(10)
C37 C38 C39 C40 177.07(10)
C38 C39 C40 C41 53.47(15)
C39 C40 C41 C42 174.48(12)
B1 N1 C1 C2 174.36(11)
B1 N1 C1 C6 -5.87(17)
B1 N1 C31 C32 -108.86(13)
B1 N2 C17 C12 2.76(17)
B1 N2 C17 C16 -176.62(11)
B1 N2 C37 C38 -109.53(13)
